data_7707413
loop_
_publ_author_name
'Wang, Deqiang'
'Wang, Shichun'
'Li, Tongyu'
'Heng, Yi'
'Hou, Guohua'
'Zi, Guofu'
'Walter, Marc D.'

_publ_section_title
;
 Reactivity studies involving a Lewis base supported terminal uranium
 phosphinidene metallocene
 [\h<sup>5</sup>-1,3-(Me<sub>3</sub>C)<sub>2</sub>C<sub>5</sub>H<sub>3</sub>]<sub>2</sub>U([double
 bond, length as
 m-dash]P-2,4,6-<sup>i</sup>Pr<sub>3</sub>C<sub>6</sub>H<sub>2</sub>)(OPMe<sub>3</sub>).
;
_journal_issue 24
_journal_name_full 'Dalton transactions (Cambridge, England : 2003)'
_journal_page_first 8349
_journal_page_last 8363
_journal_paper_doi 10.1039/d1dt00742d
_journal_volume 50
_journal_year 2021
_chemical_formula_moiety 'C52 H78 N2 O P2 U, C6 H6'
_chemical_formula_sum 'C58 H84 N2 O P2 U'
_chemical_formula_weight 1125.24
_space_group_crystal_system triclinic
_space_group_IT_number 2
_space_group_name_Hall '-P 1'
_space_group_name_H-M_alt 'P -1'
_atom_sites_solution_hydrogens geom
_audit_creation_date 2019-02-15
_audit_creation_method
;
Olex2 1.2
(compiled 2018.05.29 svn.r3508 for OlexSys, GUI svn.r5506)
;
_audit_update_record
;
2020-11-08 deposited with the CCDC.	2021-05-18 downloaded from the CCDC.
;
_cell_angle_alpha 97.179(2)
_cell_angle_beta 100.999(2)
_cell_angle_gamma 104.742(3)
_cell_formula_units_Z 2
_cell_length_a 10.5459(3)
_cell_length_b 16.1110(5)
_cell_length_c 17.2548(3)
_cell_measurement_reflns_used 10248
_cell_measurement_temperature 100.00(10)
_cell_measurement_theta_max 71.9350
_cell_measurement_theta_min 4.2510
_cell_volume 2736.20(14)
_computing_cell_refinement 'CrysAlisPro 1.171.39.46e (Rigaku OD, 2018)'
_computing_data_collection 'CrysAlisPro 1.171.39.46e (Rigaku OD, 2018)'
_computing_data_reduction 'CrysAlisPro 1.171.39.46e (Rigaku OD, 2018)'
_computing_molecular_graphics 'Olex2 (Dolomanov et al., 2009)'
_computing_publication_material 'Olex2 (Dolomanov et al., 2009)'
_computing_structure_refinement 'ShelXL (Sheldrick, 2015)'
_diffrn_ambient_environment N~2~
_diffrn_ambient_temperature 100.00(10)
_diffrn_detector 'CCD plate'
_diffrn_detector_area_resol_mean 5.3127
_diffrn_detector_type AtlasS2
_diffrn_measured_fraction_theta_full 0.998
_diffrn_measured_fraction_theta_max 0.976
_diffrn_measurement_details
;
List of Runs (angles in degrees, time in seconds):

  # Type    Start    End  Width  t~exp~   \w     \q     \k     \f   Frames
#--------------------------------------------------------------------------
  1  \w   -111.00 -12.00   1.00    1.00    --  -39.74 -57.00-180.00   99
  2  \w   -119.00 -43.00   1.00    1.00    --  -39.74 178.00  30.00   76
  3  \w   -121.00 -38.00   1.00    1.00    --  -39.74-178.00 -60.00   83
  4  \w   -109.00 -11.00   1.00    1.00    --  -39.74 -77.00 -60.00   98
  5  \w     37.00 114.00   1.00    2.00    --  104.69 -61.00-120.00   77
  6  \w     79.00 116.00   1.00    2.00    --  104.69  45.00 150.00   37
  7  \w     34.00 136.00   1.00    2.00    --  104.69 -77.00   0.00  102
  8  \w     35.00  60.00   1.00    2.00    --  104.69-125.00  30.00   25
  9  \w     31.00 129.00   1.00    2.00    --  104.69 -30.00 -30.00   98
 10  \w     85.00 118.00   1.00    2.00    --  104.69-125.00  30.00   33
 11  \w     32.00 128.00   1.00    2.00    --  104.69 -45.00 120.00   96
 12  \w     51.00 103.00   1.00    2.00    --  104.69-125.00   0.00   52
 13  \w     65.00 118.00   1.00    2.00    --  104.69-125.00-180.00   53
 14  \w    142.00 167.00   1.00    2.00    --  104.69  45.00 150.00   25
 15  \w     91.00 147.00   1.00    2.00    --  104.69  30.00-150.00   56
 16  \w     79.00 106.00   1.00    2.00    --  104.69 -94.00 150.00   27
 17  \w     68.00 106.00   1.00    2.00    --  104.69 -94.00-150.00   38
 18  \w     24.00 157.00   1.00    2.00    --  104.69 -15.00-180.00  133
;
_diffrn_measurement_device 'four-circle diffractometer'
_diffrn_measurement_device_type 'SuperNova, Dual, Cu at home/near, AtlasS2'
_diffrn_measurement_method '\w scans'
_diffrn_orient_matrix_type 'CrysAlisPro convention (1999,Acta A55,543-557)'
_diffrn_orient_matrix_UB_11 0.0013612000
_diffrn_orient_matrix_UB_12 -0.0749741000
_diffrn_orient_matrix_UB_13 -0.0643937000
_diffrn_orient_matrix_UB_21 -0.1517062000
_diffrn_orient_matrix_UB_22 -0.0158609000
_diffrn_orient_matrix_UB_23 -0.0348962000
_diffrn_orient_matrix_UB_31 0.0331488000
_diffrn_orient_matrix_UB_32 0.0651285000
_diffrn_orient_matrix_UB_33 -0.0565174000
_diffrn_radiation_monochromator mirror
_diffrn_radiation_probe x-ray
_diffrn_radiation_type CuK\a
_diffrn_radiation_wavelength 1.54184
_diffrn_reflns_av_R_equivalents 0.0585
_diffrn_reflns_av_unetI/netI 0.0773
_diffrn_reflns_Laue_measured_fraction_full 0.998
_diffrn_reflns_Laue_measured_fraction_max 0.976
_diffrn_reflns_limit_h_max 13
_diffrn_reflns_limit_h_min -11
_diffrn_reflns_limit_k_max 19
_diffrn_reflns_limit_k_min -18
_diffrn_reflns_limit_l_max 14
_diffrn_reflns_limit_l_min -21
_diffrn_reflns_number 19818
_diffrn_reflns_point_group_measured_fraction_full 0.998
_diffrn_reflns_point_group_measured_fraction_max 0.976
_diffrn_reflns_theta_full 67.684
_diffrn_reflns_theta_max 72.036
_diffrn_reflns_theta_min 3.545
_diffrn_source 'micro-focus sealed X-ray tube'
_diffrn_source_type 'SuperNova (Cu) X-ray Source'
_exptl_absorpt_coefficient_mu 9.186
_exptl_absorpt_correction_T_max 1.00000
_exptl_absorpt_correction_T_min 0.31293
_exptl_absorpt_correction_type multi-scan
_exptl_absorpt_process_details
;
CrysAlisPro 1.171.39.46e (Rigaku Oxford Diffraction, 2018)
Empirical absorption correction using spherical harmonics,
 implemented in SCALE3 ABSPACK scaling algorithm.
;
_exptl_crystal_colour brown
_exptl_crystal_colour_primary brown
_exptl_crystal_density_diffrn 1.366
_exptl_crystal_description block
_exptl_crystal_F_000 1152
_exptl_crystal_size_max 0.2
_exptl_crystal_size_mid 0.1
_exptl_crystal_size_min 0.1
_refine_diff_density_max 3.386
_refine_diff_density_min -3.510
_refine_diff_density_rms 0.180
_refine_ls_extinction_method none
_refine_ls_goodness_of_fit_ref 1.031
_refine_ls_hydrogen_treatment constr
_refine_ls_matrix_type full
_refine_ls_number_parameters 597
_refine_ls_number_reflns 10479
_refine_ls_number_restraints 0
_refine_ls_restrained_S_all 1.031
_refine_ls_R_factor_all 0.0505
_refine_ls_R_factor_gt 0.0457
_refine_ls_shift/su_max 0.001
_refine_ls_shift/su_mean 0.000
_refine_ls_structure_factor_coef Fsqd
_refine_ls_weighting_details 'w=1/[\s^2^(Fo^2^)+(0.0680P)^2^+0.7246P] where P=(Fo^2^+2Fc^2^)/3'
_refine_ls_weighting_scheme calc
_refine_ls_wR_factor_gt 0.1151
_refine_ls_wR_factor_ref 0.1208
_reflns_Friedel_coverage 0.000
_reflns_number_gt 9532
_reflns_number_total 10479
_reflns_threshold_expression 'I > 2\s(I)'
_cod_data_source_file d1dt00742d2.cif
_cod_data_source_block compound17
_cod_depositor_comments 'Adding full bibliography for 7707402--7707416.cif.'
_cod_original_cell_volume 2736.20(13)
_cod_database_code 7707413
_shelx_shelxl_version_number 2014/7
_chemical_oxdiff_formula C1H1N1O1P1U1
_shelx_space_group_comment
;
The symmetry employed for this shelxl refinement is uniquely defined
by the following loop, which should always be used as a source of
symmetry information in preference to the above space-group names.
They are only intended as comments.
;
_shelx_estimated_absorpt_t_max 0.460
_shelx_estimated_absorpt_t_min 0.261
_reflns_odcompleteness_completeness 99.90
_reflns_odcompleteness_iscentric 1
_reflns_odcompleteness_theta 66.97
_olex2_refinement_description
;
1. Fixed Uiso
 At 1.2 times of:
  All C(H) groups, All C(H,H) groups, All N(H) groups
 At 1.5 times of:
  All C(H,H,H) groups
2.a Ternary CH refined with riding coordinates:
 C41(H41), C44(H44), C47(H47)
2.b Secondary CH2 refined with riding coordinates:
 C50(H50A,H50B)
2.c Aromatic/amide H refined with riding coordinates:
 C2(H2), C4(H4), C5(H5), C15(H15), C17(H17), C18(H18), C29(H29), C30(H30),
 C31(H31), C32(H32), C37(H37), C39(H39), N1(H1), C53(H53), C54(H54), C55(H55),
 C56(H56), C57(H57), C58(H58)
2.d Idealised Me refined as rotating group:
 C7(H7A,H7B,H7C), C8(H8A,H8B,H8C), C9(H9A,H9B,H9C), C11(H11A,H11B,H11C),
 C12(H12A,H12B,H12C), C13(H13A,H13B,H13C), C20(H20A,H20B,H20C), C21(H21A,H21B,
 H21C), C22(H22A,H22B,H22C), C24(H24A,H24B,H24C), C25(H25A,H25B,H25C), C26(H26A,
 H26B,H26C), C42(H42A,H42B,H42C), C43(H43A,H43B,H43C), C45(H45A,H45B,H45C),
 C46(H46A,H46B,H46C), C48(H48A,H48B,H48C), C49(H49A,H49B,H49C), C51(H51A,H51B,
 H51C), C52(H52A,H52B,H52C)
;
_olex2_submission_special_instructions 'No special instructions were received'
_oxdiff_exptl_absorpt_empirical_details
;
Empirical correction (ABSPACK) includes:
- Absorption correction using spherical harmonics
- Frame scaling
;
_oxdiff_exptl_absorpt_empirical_full_max 2.837
_oxdiff_exptl_absorpt_empirical_full_min 0.540

loop_
_space_group_symop_operation_xyz
'x, y, z'
'-x, -y, -z'

loop_
_atom_site_label
_atom_site_type_symbol
_atom_site_fract_x
_atom_site_fract_y
_atom_site_fract_z
_atom_site_U_iso_or_equiv
_atom_site_adp_type
_atom_site_occupancy
_atom_site_site_symmetry_order
_atom_site_calc_flag
_atom_site_refinement_flags_posn
_atom_site_refinement_flags_adp
_atom_site_refinement_flags_occupancy
_atom_site_disorder_assembly
_atom_site_disorder_group
C1 C 0.5871(6) 0.0439(4) 0.3580(3) 0.0190(11) Uani 1 1 d . . . . .
C2 C 0.5272(6) 0.1126(4) 0.3577(3) 0.0191(11) Uani 1 1 d . . . . .
H2 H 0.4390 0.1073 0.3317 0.023 Uiso 1 1 calc R . . . .
C3 C 0.6216(6) 0.1914(4) 0.4031(3) 0.0188(11) Uani 1 1 d . . . . .
C4 C 0.7443(6) 0.1703(4) 0.4282(4) 0.0202(11) Uani 1 1 d . . . . .
H4 H 0.8254 0.2093 0.4576 0.024 Uiso 1 1 calc R . . . .
C5 C 0.7223(6) 0.0802(4) 0.4008(3) 0.0196(11) Uani 1 1 d . . . . .
H5 H 0.7864 0.0499 0.4095 0.024 Uiso 1 1 calc R . . . .
C6 C 0.5063(6) -0.0533(4) 0.3317(4) 0.0228(12) Uani 1 1 d . . . . .
C7 C 0.4375(7) -0.0742(4) 0.2410(4) 0.0273(13) Uani 1 1 d . . . . .
H7A H 0.3970 -0.0292 0.2277 0.041 Uiso 1 1 calc GR . . . .
H7B H 0.3693 -0.1293 0.2289 0.041 Uiso 1 1 calc GR . . . .
H7C H 0.5036 -0.0769 0.2102 0.041 Uiso 1 1 calc GR . . . .
C8 C 0.5964(7) -0.1137(4) 0.3495(4) 0.0251(13) Uani 1 1 d . . . . .
H8A H 0.6676 -0.1016 0.3215 0.038 Uiso 1 1 calc GR . . . .
H8B H 0.5434 -0.1735 0.3318 0.038 Uiso 1 1 calc GR . . . .
H8C H 0.6345 -0.1035 0.4062 0.038 Uiso 1 1 calc GR . . . .
C9 C 0.3974(7) -0.0722(4) 0.3796(4) 0.0276(13) Uani 1 1 d . . . . .
H9A H 0.4392 -0.0664 0.4353 0.041 Uiso 1 1 calc GR . . . .
H9B H 0.3395 -0.1306 0.3599 0.041 Uiso 1 1 calc GR . . . .
H9C H 0.3453 -0.0315 0.3737 0.041 Uiso 1 1 calc GR . . . .
C10 C 0.5836(6) 0.2708(4) 0.4356(3) 0.0198(11) Uani 1 1 d . . . . .
C11 C 0.5249(7) 0.2499(4) 0.5086(4) 0.0255(13) Uani 1 1 d . . . . .
H11A H 0.4462 0.2004 0.4916 0.038 Uiso 1 1 calc GR . . . .
H11B H 0.5008 0.2994 0.5317 0.038 Uiso 1 1 calc GR . . . .
H11C H 0.5911 0.2368 0.5479 0.038 Uiso 1 1 calc GR . . . .
C12 C 0.7067(7) 0.3513(4) 0.4632(4) 0.0243(12) Uani 1 1 d . . . . .
H12A H 0.7745 0.3389 0.5019 0.036 Uiso 1 1 calc GR . . . .
H12B H 0.6805 0.3995 0.4872 0.036 Uiso 1 1 calc GR . . . .
H12C H 0.7421 0.3661 0.4178 0.036 Uiso 1 1 calc GR . . . .
C13 C 0.4769(6) 0.2930(4) 0.3743(4) 0.0233(12) Uani 1 1 d . . . . .
H13A H 0.5132 0.3081 0.3293 0.035 Uiso 1 1 calc GR . . . .
H13B H 0.4522 0.3414 0.3990 0.035 Uiso 1 1 calc GR . . . .
H13C H 0.3988 0.2433 0.3562 0.035 Uiso 1 1 calc GR . . . .
C14 C 0.7990(6) 0.1069(4) 0.1248(3) 0.0185(11) Uani 1 1 d . . . . .
C15 C 0.9198(6) 0.1316(3) 0.1872(3) 0.0165(10) Uani 1 1 d . . . . .
H15 H 0.9929 0.1802 0.1924 0.020 Uiso 1 1 calc R . . . .
C16 C 0.9105(6) 0.0699(3) 0.2401(3) 0.0172(11) Uani 1 1 d . . . . .
C17 C 0.7818(6) 0.0105(4) 0.2118(4) 0.0184(11) Uani 1 1 d . . . . .
H17 H 0.7464 -0.0361 0.2356 0.022 Uiso 1 1 calc R . . . .
C18 C 0.7142(6) 0.0318(4) 0.1418(3) 0.0190(11) Uani 1 1 d . . . . .
H18 H 0.6280 0.0014 0.1118 0.023 Uiso 1 1 calc R . . . .
C19 C 0.7809(6) 0.1433(4) 0.0485(3) 0.0189(11) Uani 1 1 d . . . . .
C20 C 0.6340(6) 0.1084(4) -0.0004(3) 0.0259(13) Uani 1 1 d . . . . .
H20A H 0.6126 0.0466 -0.0186 0.039 Uiso 1 1 calc GR . . . .
H20B H 0.6229 0.1369 -0.0459 0.039 Uiso 1 1 calc GR . . . .
H20C H 0.5748 0.1201 0.0328 0.039 Uiso 1 1 calc GR . . . .
C21 C 0.8199(7) 0.2436(4) 0.0642(4) 0.0261(13) Uani 1 1 d . . . . .
H21A H 0.7588 0.2631 0.0918 0.039 Uiso 1 1 calc GR . . . .
H21B H 0.8151 0.2639 0.0140 0.039 Uiso 1 1 calc GR . . . .
H21C H 0.9101 0.2666 0.0967 0.039 Uiso 1 1 calc GR . . . .
C22 C 0.8726(7) 0.1135(4) -0.0017(4) 0.0274(13) Uani 1 1 d . . . . .
H22A H 0.9651 0.1377 0.0269 0.041 Uiso 1 1 calc GR . . . .
H22B H 0.8596 0.1332 -0.0521 0.041 Uiso 1 1 calc GR . . . .
H22C H 0.8504 0.0509 -0.0113 0.041 Uiso 1 1 calc GR . . . .
C23 C 1.0290(6) 0.0607(4) 0.3012(4) 0.0247(13) Uani 1 1 d . . . . .
C24 C 1.1413(7) 0.0553(5) 0.2565(4) 0.0327(14) Uani 1 1 d . . . . .
H24A H 1.1049 0.0109 0.2092 0.049 Uiso 1 1 calc GR . . . .
H24B H 1.2125 0.0413 0.2911 0.049 Uiso 1 1 calc GR . . . .
H24C H 1.1761 0.1106 0.2415 0.049 Uiso 1 1 calc GR . . . .
C25 C 0.9897(7) -0.0246(4) 0.3345(4) 0.0258(13) Uani 1 1 d . . . . .
H25A H 0.9195 -0.0231 0.3623 0.039 Uiso 1 1 calc GR . . . .
H25B H 1.0670 -0.0300 0.3709 0.039 Uiso 1 1 calc GR . . . .
H25C H 0.9583 -0.0735 0.2909 0.039 Uiso 1 1 calc GR . . . .
C26 C 1.0841(7) 0.1376(4) 0.3720(4) 0.0298(14) Uani 1 1 d . . . . .
H26A H 1.1055 0.1912 0.3521 0.045 Uiso 1 1 calc GR . . . .
H26B H 1.1640 0.1317 0.4055 0.045 Uiso 1 1 calc GR . . . .
H26C H 1.0173 0.1380 0.4028 0.045 Uiso 1 1 calc GR . . . .
C27 C 0.5201(6) 0.2191(4) 0.1833(3) 0.0187(11) Uani 1 1 d . . . . .
C28 C 0.4289(6) 0.2657(4) 0.1587(3) 0.0185(11) Uani 1 1 d . . . . .
C29 C 0.2913(6) 0.2412(4) 0.1187(3) 0.0234(12) Uani 1 1 d . . . . .
H29 H 0.2429 0.1826 0.1026 0.028 Uiso 1 1 calc R . . . .
C30 C 0.2301(6) 0.3051(4) 0.1038(4) 0.0235(12) Uani 1 1 d . . . . .
H30 H 0.1398 0.2896 0.0769 0.028 Uiso 1 1 calc R . . . .
C31 C 0.3036(6) 0.3952(4) 0.1294(4) 0.0234(12) Uani 1 1 d . . . . .
H31 H 0.2593 0.4372 0.1196 0.028 Uiso 1 1 calc R . . . .
C32 C 0.4362(6) 0.4213(4) 0.1675(4) 0.0217(12) Uani 1 1 d . . . . .
H32 H 0.4817 0.4804 0.1832 0.026 Uiso 1 1 calc R . . . .
C33 C 0.5048(6) 0.3580(4) 0.1832(3) 0.0202(11) Uani 1 1 d . . . . .
C34 C 0.6369(6) 0.3612(3) 0.2189(3) 0.0157(10) Uani 1 1 d . . . . .
C35 C 0.7609(6) 0.5451(4) 0.2334(3) 0.0178(11) Uani 1 1 d . . . . .
C36 C 0.7566(6) 0.6195(4) 0.2854(4) 0.0215(12) Uani 1 1 d . . . . .
C37 C 0.7469(6) 0.6937(4) 0.2547(4) 0.0206(12) Uani 1 1 d . . . . .
H37 H 0.7450 0.7425 0.2890 0.025 Uiso 1 1 calc R . . . .
C38 C 0.7398(6) 0.6973(4) 0.1734(3) 0.0185(11) Uani 1 1 d . . . . .
C39 C 0.7426(6) 0.6247(4) 0.1232(3) 0.0203(11) Uani 1 1 d . . . . .
H39 H 0.7372 0.6266 0.0690 0.024 Uiso 1 1 calc R . . . .
C40 C 0.7533(6) 0.5482(4) 0.1507(3) 0.0191(11) Uani 1 1 d . . . . .
C41 C 0.7621(7) 0.6189(4) 0.3747(4) 0.0254(13) Uani 1 1 d . . . . .
H41 H 0.8242 0.5856 0.3934 0.030 Uiso 1 1 calc R . . . .
C42 C 0.6214(8) 0.5713(5) 0.3854(4) 0.0349(16) Uani 1 1 d . . . . .
H42A H 0.5575 0.6006 0.3644 0.052 Uiso 1 1 calc GR . . . .
H42B H 0.6250 0.5717 0.4415 0.052 Uiso 1 1 calc GR . . . .
H42C H 0.5944 0.5121 0.3571 0.052 Uiso 1 1 calc GR . . . .
C43 C 0.8123(9) 0.7098(5) 0.4276(4) 0.0381(17) Uani 1 1 d . . . . .
H43A H 0.8978 0.7404 0.4190 0.057 Uiso 1 1 calc GR . . . .
H43B H 0.8221 0.7042 0.4830 0.057 Uiso 1 1 calc GR . . . .
H43C H 0.7484 0.7417 0.4139 0.057 Uiso 1 1 calc GR . . . .
C44 C 0.7368(7) 0.7824(4) 0.1451(4) 0.0257(13) Uani 1 1 d . . . . .
H44 H 0.7355 0.8242 0.1912 0.031 Uiso 1 1 calc R . . . .
C45 C 0.6122(7) 0.7725(4) 0.0795(4) 0.0296(14) Uani 1 1 d . . . . .
H45A H 0.6088 0.7297 0.0346 0.044 Uiso 1 1 calc GR . . . .
H45B H 0.6162 0.8276 0.0627 0.044 Uiso 1 1 calc GR . . . .
H45C H 0.5330 0.7541 0.0999 0.044 Uiso 1 1 calc GR . . . .
C46 C 0.8647(7) 0.8205(4) 0.1157(4) 0.0255(13) Uani 1 1 d . . . . .
H46A H 0.9430 0.8262 0.1572 0.038 Uiso 1 1 calc GR . . . .
H46B H 0.8649 0.8768 0.1029 0.038 Uiso 1 1 calc GR . . . .
H46C H 0.8659 0.7822 0.0687 0.038 Uiso 1 1 calc GR . . . .
C47 C 0.7572(6) 0.4720(3) 0.0900(3) 0.0185(11) Uani 1 1 d . . . . .
H47 H 0.7560 0.4221 0.1173 0.022 Uiso 1 1 calc R . . . .
C48 C 0.6347(6) 0.4449(4) 0.0192(4) 0.0215(11) Uani 1 1 d . . . . .
H48A H 0.5538 0.4333 0.0388 0.032 Uiso 1 1 calc GR . . . .
H48B H 0.6359 0.3932 -0.0147 0.032 Uiso 1 1 calc GR . . . .
H48C H 0.6374 0.4912 -0.0111 0.032 Uiso 1 1 calc GR . . . .
C49 C 0.8868(6) 0.4938(4) 0.0601(4) 0.0233(12) Uani 1 1 d . . . . .
H49A H 0.8867 0.5393 0.0291 0.035 Uiso 1 1 calc GR . . . .
H49B H 0.8922 0.4427 0.0272 0.035 Uiso 1 1 calc GR . . . .
H49C H 0.9630 0.5131 0.1052 0.035 Uiso 1 1 calc GR . . . .
C50 C 0.9259(6) 0.4247(4) 0.2500(3) 0.0189(11) Uani 1 1 d . . . . .
H50A H 0.8985 0.3891 0.1967 0.023 Uiso 1 1 calc R . . . .
H50B H 0.9912 0.4788 0.2485 0.023 Uiso 1 1 calc R . . . .
C51 C 1.1565(6) 0.3606(4) 0.2951(4) 0.0234(12) Uani 1 1 d . . . . .
H51A H 1.1370 0.3224 0.2443 0.035 Uiso 1 1 calc GR . . . .
H51B H 1.2057 0.3378 0.3359 0.035 Uiso 1 1 calc GR . . . .
H51C H 1.2095 0.4175 0.2919 0.035 Uiso 1 1 calc GR . . . .
C52 C 1.0503(6) 0.4362(4) 0.4178(3) 0.0231(12) Uani 1 1 d . . . . .
H52A H 1.1124 0.4909 0.4166 0.035 Uiso 1 1 calc GR . . . .
H52B H 1.0926 0.4075 0.4563 0.035 Uiso 1 1 calc GR . . . .
H52C H 0.9717 0.4464 0.4327 0.035 Uiso 1 1 calc GR . . . .
N1 N 0.5143(5) 0.1324(3) 0.1817(3) 0.0191(9) Uani 1 1 d . . . . .
H1 H 0.4537 0.0850 0.1570 0.023 Uiso 1 1 calc R . . . .
N2 N 0.6447(5) 0.2753(3) 0.2207(3) 0.0169(9) Uani 1 1 d . . . . .
O1 O 0.9093(4) 0.2793(2) 0.3202(2) 0.0164(8) Uani 1 1 d . . . . .
P1 P 0.77507(15) 0.44951(9) 0.27944(8) 0.0169(3) Uani 1 1 d . . . . .
P2 P 1.00206(14) 0.36810(8) 0.31985(8) 0.0158(3) Uani 1 1 d . . . . .
U1 U 0.71806(2) 0.15723(2) 0.26646(2) 0.01512(8) Uani 1 1 d . . . . .
C53 C 0.8438(8) 0.3426(5) 0.6968(5) 0.0418(18) Uani 1 1 d . . . . .
H53 H 0.8764 0.3464 0.6505 0.050 Uiso 1 1 calc R . . . .
C54 C 0.9047(7) 0.3073(5) 0.7576(4) 0.0346(15) Uani 1 1 d . . . . .
H54 H 0.9788 0.2878 0.7523 0.042 Uiso 1 1 calc R . . . .
C55 C 0.8564(8) 0.3008(5) 0.8259(4) 0.0339(15) Uani 1 1 d . . . . .
H55 H 0.8981 0.2773 0.8667 0.041 Uiso 1 1 calc R . . . .
C56 C 0.7460(8) 0.3293(5) 0.8339(5) 0.0444(19) Uani 1 1 d . . . . .
H56 H 0.7127 0.3247 0.8798 0.053 Uiso 1 1 calc R . . . .
C57 C 0.6848(9) 0.3650(5) 0.7729(6) 0.050(2) Uani 1 1 d . . . . .
H57 H 0.6101 0.3841 0.7779 0.059 Uiso 1 1 calc R . . . .
C58 C 0.7350(9) 0.3720(5) 0.7051(5) 0.047(2) Uani 1 1 d . . . . .
H58 H 0.6950 0.3968 0.6648 0.057 Uiso 1 1 calc R . . . .

loop_
_atom_site_aniso_label
_atom_site_aniso_U_11
_atom_site_aniso_U_22
_atom_site_aniso_U_33
_atom_site_aniso_U_23
_atom_site_aniso_U_13
_atom_site_aniso_U_12
C1 0.027(3) 0.014(3) 0.016(3) 0.004(2) 0.007(2) 0.003(2)
C2 0.023(3) 0.014(3) 0.016(3) 0.002(2) 0.003(2) 0.000(2)
C3 0.023(3) 0.014(3) 0.018(3) 0.001(2) 0.004(2) 0.003(2)
C4 0.021(3) 0.013(3) 0.024(3) 0.003(2) 0.004(2) 0.001(2)
C5 0.026(3) 0.015(3) 0.017(3) 0.002(2) 0.004(2) 0.006(2)
C6 0.030(3) 0.010(2) 0.027(3) 0.007(2) 0.006(3) 0.002(2)
C7 0.028(3) 0.013(3) 0.033(3) 0.001(2) 0.004(3) -0.005(2)
C8 0.041(4) 0.014(3) 0.025(3) 0.009(2) 0.013(3) 0.009(2)
C9 0.030(3) 0.014(3) 0.038(4) 0.007(2) 0.009(3) 0.005(2)
C10 0.030(3) 0.017(3) 0.014(3) 0.002(2) 0.008(2) 0.008(2)
C11 0.035(3) 0.020(3) 0.026(3) 0.006(2) 0.015(3) 0.009(2)
C12 0.031(3) 0.019(3) 0.026(3) 0.005(2) 0.009(3) 0.008(2)
C13 0.027(3) 0.018(3) 0.023(3) 0.000(2) 0.006(2) 0.006(2)
C14 0.023(3) 0.013(3) 0.019(3) -0.004(2) 0.002(2) 0.009(2)
C15 0.020(3) 0.013(2) 0.016(3) 0.001(2) 0.003(2) 0.006(2)
C16 0.022(3) 0.009(2) 0.023(3) 0.004(2) 0.004(2) 0.010(2)
C17 0.017(3) 0.012(2) 0.026(3) 0.002(2) 0.005(2) 0.004(2)
C18 0.020(3) 0.012(2) 0.023(3) 0.002(2) 0.003(2) 0.004(2)
C19 0.023(3) 0.016(3) 0.017(3) 0.002(2) 0.004(2) 0.006(2)
C20 0.028(3) 0.035(3) 0.015(3) 0.008(2) 0.001(2) 0.009(3)
C21 0.034(3) 0.019(3) 0.024(3) 0.004(2) 0.005(3) 0.006(2)
C22 0.036(4) 0.023(3) 0.024(3) 0.006(2) 0.007(3) 0.008(3)
C23 0.026(3) 0.017(3) 0.026(3) 0.002(2) 0.000(2) 0.001(2)
C24 0.029(3) 0.029(3) 0.041(4) 0.006(3) 0.007(3) 0.008(3)
C25 0.027(3) 0.021(3) 0.026(3) 0.005(2) 0.000(2) 0.006(2)
C26 0.031(3) 0.022(3) 0.030(3) 0.000(3) -0.005(3) 0.007(3)
C27 0.023(3) 0.013(3) 0.018(3) -0.001(2) 0.007(2) 0.002(2)
C28 0.022(3) 0.016(3) 0.018(3) 0.004(2) 0.007(2) 0.004(2)
C29 0.028(3) 0.022(3) 0.019(3) 0.003(2) 0.008(2) 0.004(2)
C30 0.019(3) 0.029(3) 0.022(3) 0.004(2) 0.001(2) 0.009(2)
C31 0.029(3) 0.022(3) 0.024(3) 0.010(2) 0.009(2) 0.012(2)
C32 0.027(3) 0.014(3) 0.026(3) 0.006(2) 0.010(2) 0.005(2)
C33 0.026(3) 0.017(3) 0.020(3) 0.004(2) 0.006(2) 0.008(2)
C34 0.020(3) 0.014(2) 0.016(2) 0.0058(19) 0.005(2) 0.007(2)
C35 0.020(3) 0.015(3) 0.017(3) 0.001(2) 0.008(2) 0.001(2)
C36 0.025(3) 0.013(3) 0.024(3) 0.004(2) 0.002(2) 0.002(2)
C37 0.025(3) 0.017(3) 0.020(3) 0.001(2) 0.005(2) 0.009(2)
C38 0.021(3) 0.015(3) 0.019(3) 0.005(2) 0.003(2) 0.003(2)
C39 0.025(3) 0.019(3) 0.018(3) 0.003(2) 0.008(2) 0.007(2)
C40 0.025(3) 0.015(3) 0.017(3) 0.002(2) 0.004(2) 0.007(2)
C41 0.040(4) 0.022(3) 0.019(3) 0.002(2) 0.008(3) 0.017(3)
C42 0.053(5) 0.036(4) 0.028(3) 0.012(3) 0.023(3) 0.023(3)
C43 0.063(5) 0.025(3) 0.021(3) -0.002(3) 0.001(3) 0.014(3)
C44 0.037(4) 0.018(3) 0.024(3) 0.002(2) 0.008(3) 0.010(3)
C45 0.027(3) 0.022(3) 0.041(4) 0.011(3) 0.005(3) 0.008(3)
C46 0.034(3) 0.015(3) 0.027(3) 0.006(2) 0.008(3) 0.002(2)
C47 0.028(3) 0.013(2) 0.015(3) 0.001(2) 0.006(2) 0.007(2)
C48 0.027(3) 0.014(3) 0.022(3) 0.002(2) 0.005(2) 0.005(2)
C49 0.027(3) 0.021(3) 0.023(3) 0.004(2) 0.008(2) 0.006(2)
C50 0.018(3) 0.014(3) 0.022(3) 0.003(2) 0.002(2) 0.001(2)
C51 0.020(3) 0.020(3) 0.029(3) 0.004(2) 0.004(2) 0.004(2)
C52 0.026(3) 0.022(3) 0.017(3) -0.001(2) 0.000(2) 0.004(2)
N1 0.018(2) 0.012(2) 0.022(2) -0.0013(17) -0.0023(19) 0.0030(18)
N2 0.025(3) 0.010(2) 0.014(2) 0.0050(16) 0.0002(18) 0.0047(18)
O1 0.0164(19) 0.0053(16) 0.0239(19) 0.0015(14) 0.0040(15) -0.0020(14)
P1 0.0231(7) 0.0117(6) 0.0165(6) 0.0035(5) 0.0063(5) 0.0044(5)
P2 0.0183(7) 0.0104(6) 0.0164(6) 0.0011(5) 0.0021(5) 0.0021(5)
U1 0.01929(12) 0.00958(10) 0.01546(11) 0.00164(7) 0.00362(7) 0.00295(7)
C53 0.044(4) 0.041(4) 0.032(4) 0.010(3) -0.001(3) 0.003(3)
C54 0.030(4) 0.031(4) 0.038(4) 0.004(3) 0.006(3) 0.003(3)
C55 0.036(4) 0.029(3) 0.030(3) 0.003(3) 0.004(3) 0.001(3)
C56 0.042(4) 0.038(4) 0.043(4) -0.012(3) 0.013(3) 0.001(3)
C57 0.045(5) 0.036(4) 0.059(5) -0.015(4) -0.001(4) 0.018(4)
C58 0.052(5) 0.023(3) 0.051(5) 0.005(3) -0.016(4) 0.004(3)

loop_
_atom_type_symbol
_atom_type_description
_atom_type_scat_dispersion_real
_atom_type_scat_dispersion_imag
_atom_type_scat_source
C C 0.0181 0.0091 'International Tables Vol C Tables 4.2.6.8 and 6.1.1.4'
H H 0.0000 0.0000 'International Tables Vol C Tables 4.2.6.8 and 6.1.1.4'
N N 0.0311 0.0180 'International Tables Vol C Tables 4.2.6.8 and 6.1.1.4'
O O 0.0492 0.0322 'International Tables Vol C Tables 4.2.6.8 and 6.1.1.4'
P P 0.2955 0.4335 'International Tables Vol C Tables 4.2.6.8 and 6.1.1.4'
U U -4.3638 13.4090 'International Tables Vol C Tables 4.2.6.8 and 6.1.1.4'

loop_
_geom_angle_atom_site_label_1
_geom_angle_atom_site_label_2
_geom_angle_atom_site_label_3
_geom_angle
_geom_angle_site_symmetry_1
_geom_angle_site_symmetry_3
_geom_angle_publ_flag
C2 C1 C5 106.9(5) . . ?
C2 C1 C6 123.5(5) . . ?
C2 C1 U1 74.1(3) . . ?
C5 C1 C6 128.3(5) . . ?
C5 C1 U1 72.7(3) . . ?
C6 C1 U1 128.4(4) . . ?
C1 C2 H2 125.0 . . ?
C1 C2 C3 110.0(5) . . ?
C1 C2 U1 76.9(3) . . ?
C3 C2 H2 125.0 . . ?
C3 C2 U1 75.0(3) . . ?
U1 C2 H2 115.0 . . ?
C2 C3 C10 124.2(6) . . ?
C2 C3 U1 75.4(3) . . ?
C4 C3 C2 105.8(5) . . ?
C4 C3 C10 127.9(5) . . ?
C4 C3 U1 72.7(3) . . ?
C10 C3 U1 129.8(4) . . ?
C3 C4 H4 125.7 . . ?
C3 C4 U1 77.5(3) . . ?
C5 C4 C3 108.6(5) . . ?
C5 C4 H4 125.7 . . ?
C5 C4 U1 76.4(3) . . ?
U1 C4 H4 112.8 . . ?
C1 C5 C4 108.6(5) . . ?
C1 C5 H5 125.7 . . ?
C1 C5 U1 78.1(3) . . ?
C4 C5 H5 125.7 . . ?
C4 C5 U1 73.7(3) . . ?
U1 C5 H5 114.6 . . ?
C1 C6 C7 110.8(5) . . ?
C8 C6 C1 111.7(5) . . ?
C8 C6 C7 109.4(5) . . ?
C9 C6 C1 108.1(5) . . ?
C9 C6 C7 108.9(5) . . ?
C9 C6 C8 107.8(5) . . ?
C6 C7 H7A 109.5 . . ?
C6 C7 H7B 109.5 . . ?
C6 C7 H7C 109.5 . . ?
H7A C7 H7B 109.5 . . ?
H7A C7 H7C 109.5 . . ?
H7B C7 H7C 109.5 . . ?
C6 C8 H8A 109.5 . . ?
C6 C8 H8B 109.5 . . ?
C6 C8 H8C 109.5 . . ?
H8A C8 H8B 109.5 . . ?
H8A C8 H8C 109.5 . . ?
H8B C8 H8C 109.5 . . ?
C6 C9 H9A 109.5 . . ?
C6 C9 H9B 109.5 . . ?
C6 C9 H9C 109.5 . . ?
H9A C9 H9B 109.5 . . ?
H9A C9 H9C 109.5 . . ?
H9B C9 H9C 109.5 . . ?
C3 C10 C11 106.9(5) . . ?
C3 C10 C12 111.5(5) . . ?
C3 C10 C13 112.9(5) . . ?
C12 C10 C11 108.8(5) . . ?
C12 C10 C13 108.1(5) . . ?
C13 C10 C11 108.5(5) . . ?
C10 C11 H11A 109.5 . . ?
C10 C11 H11B 109.5 . . ?
C10 C11 H11C 109.5 . . ?
H11A C11 H11B 109.5 . . ?
H11A C11 H11C 109.5 . . ?
H11B C11 H11C 109.5 . . ?
C10 C12 H12A 109.5 . . ?
C10 C12 H12B 109.5 . . ?
C10 C12 H12C 109.5 . . ?
H12A C12 H12B 109.5 . . ?
H12A C12 H12C 109.5 . . ?
H12B C12 H12C 109.5 . . ?
C10 C13 H13A 109.5 . . ?
C10 C13 H13B 109.5 . . ?
C10 C13 H13C 109.5 . . ?
H13A C13 H13B 109.5 . . ?
H13A C13 H13C 109.5 . . ?
H13B C13 H13C 109.5 . . ?
C15 C14 C19 125.5(5) . . ?
C15 C14 U1 75.1(3) . . ?
C18 C14 C15 106.1(5) . . ?
C18 C14 C19 127.2(5) . . ?
C18 C14 U1 72.1(3) . . ?
C19 C14 U1 127.3(4) . . ?
C14 C15 H15 125.3 . . ?
C14 C15 U1 75.5(3) . . ?
C16 C15 C14 109.5(5) . . ?
C16 C15 H15 125.3 . . ?
C16 C15 U1 75.1(3) . . ?
U1 C15 H15 116.0 . . ?
C15 C16 C23 125.0(5) . . ?
C15 C16 U1 75.6(3) . . ?
C17 C16 C15 105.8(5) . . ?
C17 C16 C23 127.8(5) . . ?
C17 C16 U1 71.6(3) . . ?
C23 C16 U1 128.3(4) . . ?
C16 C17 H17 125.0 . . ?
C16 C17 C18 109.9(5) . . ?
C16 C17 U1 79.1(3) . . ?
C18 C17 H17 125.0 . . ?
C18 C17 U1 76.0(3) . . ?
U1 C17 H17 112.0 . . ?
C14 C18 H18 125.7 . . ?
C14 C18 U1 78.7(3) . . ?
C17 C18 C14 108.6(5) . . ?
C17 C18 H18 125.7 . . ?
C17 C18 U1 74.2(3) . . ?
U1 C18 H18 113.7 . . ?
C14 C19 C20 111.0(5) . . ?
C14 C19 C21 112.6(5) . . ?
C14 C19 C22 107.7(5) . . ?
C20 C19 C22 108.7(5) . . ?
C21 C19 C20 108.3(5) . . ?
C21 C19 C22 108.5(5) . . ?
C19 C20 H20A 109.5 . . ?
C19 C20 H20B 109.5 . . ?
C19 C20 H20C 109.5 . . ?
H20A C20 H20B 109.5 . . ?
H20A C20 H20C 109.5 . . ?
H20B C20 H20C 109.5 . . ?
C19 C21 H21A 109.5 . . ?
C19 C21 H21B 109.5 . . ?
C19 C21 H21C 109.5 . . ?
H21A C21 H21B 109.5 . . ?
H21A C21 H21C 109.5 . . ?
H21B C21 H21C 109.5 . . ?
C19 C22 H22A 109.5 . . ?
C19 C22 H22B 109.5 . . ?
C19 C22 H22C 109.5 . . ?
H22A C22 H22B 109.5 . . ?
H22A C22 H22C 109.5 . . ?
H22B C22 H22C 109.5 . . ?
C16 C23 C24 107.1(5) . . ?
C16 C23 C25 111.2(5) . . ?
C16 C23 C26 112.9(5) . . ?
C25 C23 C24 107.7(5) . . ?
C26 C23 C24 109.2(5) . . ?
C26 C23 C25 108.6(5) . . ?
C23 C24 H24A 109.5 . . ?
C23 C24 H24B 109.5 . . ?
C23 C24 H24C 109.5 . . ?
H24A C24 H24B 109.5 . . ?
H24A C24 H24C 109.5 . . ?
H24B C24 H24C 109.5 . . ?
C23 C25 H25A 109.5 . . ?
C23 C25 H25B 109.5 . . ?
C23 C25 H25C 109.5 . . ?
H25A C25 H25B 109.5 . . ?
H25A C25 H25C 109.5 . . ?
H25B C25 H25C 109.5 . . ?
C23 C26 H26A 109.5 . . ?
C23 C26 H26B 109.5 . . ?
C23 C26 H26C 109.5 . . ?
H26A C26 H26B 109.5 . . ?
H26A C26 H26C 109.5 . . ?
H26B C26 H26C 109.5 . . ?
C28 C27 U1 165.8(4) . . ?
N1 C27 C28 136.0(5) . . ?
N1 C27 U1 54.4(3) . . ?
N2 C27 C28 110.5(5) . . ?
N2 C27 N1 113.4(5) . . ?
N2 C27 U1 59.7(3) . . ?
C27 C28 C29 133.9(5) . . ?
C27 C28 C33 105.8(5) . . ?
C29 C28 C33 120.3(5) . . ?
C28 C29 H29 120.4 . . ?
C30 C29 C28 119.1(6) . . ?
C30 C29 H29 120.4 . . ?
C29 C30 H30 119.7 . . ?
C29 C30 C31 120.6(6) . . ?
C31 C30 H30 119.7 . . ?
C30 C31 H31 119.0 . . ?
C32 C31 C30 122.0(6) . . ?
C32 C31 H31 119.0 . . ?
C31 C32 H32 120.2 . . ?
C31 C32 C33 119.7(5) . . ?
C33 C32 H32 120.2 . . ?
C32 C33 C28 118.3(6) . . ?
C34 C33 C28 106.9(5) . . ?
C34 C33 C32 134.8(6) . . ?
C33 C34 N2 109.0(5) . . ?
C33 C34 P1 131.3(4) . . ?
N2 C34 P1 117.8(4) . . ?
C36 C35 C40 119.2(5) . . ?
C36 C35 P1 116.4(4) . . ?
C40 C35 P1 124.4(4) . . ?
C35 C36 C41 121.1(5) . . ?
C37 C36 C35 119.4(6) . . ?
C37 C36 C41 119.6(5) . . ?
C36 C37 H37 119.1 . . ?
C36 C37 C38 121.8(6) . . ?
C38 C37 H37 119.1 . . ?
C37 C38 C44 118.7(5) . . ?
C39 C38 C37 118.5(5) . . ?
C39 C38 C44 122.7(5) . . ?
C38 C39 H39 118.8 . . ?
C38 C39 C40 122.4(5) . . ?
C40 C39 H39 118.8 . . ?
C35 C40 C47 123.2(5) . . ?
C39 C40 C35 118.8(5) . . ?
C39 C40 C47 118.0(5) . . ?
C36 C41 H41 107.8 . . ?
C36 C41 C42 109.7(5) . . ?
C42 C41 H41 107.8 . . ?
C43 C41 C36 114.0(5) . . ?
C43 C41 H41 107.8 . . ?
C43 C41 C42 109.4(6) . . ?
C41 C42 H42A 109.5 . . ?
C41 C42 H42B 109.5 . . ?
C41 C42 H42C 109.5 . . ?
H42A C42 H42B 109.5 . . ?
H42A C42 H42C 109.5 . . ?
H42B C42 H42C 109.5 . . ?
C41 C43 H43A 109.5 . . ?
C41 C43 H43B 109.5 . . ?
C41 C43 H43C 109.5 . . ?
H43A C43 H43B 109.5 . . ?
H43A C43 H43C 109.5 . . ?
H43B C43 H43C 109.5 . . ?
C38 C44 H44 107.8 . . ?
C38 C44 C45 112.6(5) . . ?
C38 C44 C46 110.8(5) . . ?
C45 C44 H44 107.8 . . ?
C45 C44 C46 109.8(5) . . ?
C46 C44 H44 107.8 . . ?
C44 C45 H45A 109.5 . . ?
C44 C45 H45B 109.5 . . ?
C44 C45 H45C 109.5 . . ?
H45A C45 H45B 109.5 . . ?
H45A C45 H45C 109.5 . . ?
H45B C45 H45C 109.5 . . ?
C44 C46 H46A 109.5 . . ?
C44 C46 H46B 109.5 . . ?
C44 C46 H46C 109.5 . . ?
H46A C46 H46B 109.5 . . ?
H46A C46 H46C 109.5 . . ?
H46B C46 H46C 109.5 . . ?
C40 C47 H47 107.9 . . ?
C40 C47 C48 112.0(5) . . ?
C40 C47 C49 110.9(5) . . ?
C48 C47 H47 107.9 . . ?
C49 C47 H47 107.9 . . ?
C49 C47 C48 110.2(5) . . ?
C47 C48 H48A 109.5 . . ?
C47 C48 H48B 109.5 . . ?
C47 C48 H48C 109.5 . . ?
H48A C48 H48B 109.5 . . ?
H48A C48 H48C 109.5 . . ?
H48B C48 H48C 109.5 . . ?
C47 C49 H49A 109.5 . . ?
C47 C49 H49B 109.5 . . ?
C47 C49 H49C 109.5 . . ?
H49A C49 H49B 109.5 . . ?
H49A C49 H49C 109.5 . . ?
H49B C49 H49C 109.5 . . ?
H50A C50 H50B 108.1 . . ?
P1 C50 H50A 109.5 . . ?
P1 C50 H50B 109.5 . . ?
P2 C50 H50A 109.5 . . ?
P2 C50 H50B 109.5 . . ?
P2 C50 P1 110.8(3) . . ?
H51A C51 H51B 109.5 . . ?
H51A C51 H51C 109.5 . . ?
H51B C51 H51C 109.5 . . ?
P2 C51 H51A 109.5 . . ?
P2 C51 H51B 109.5 . . ?
P2 C51 H51C 109.5 . . ?
H52A C52 H52B 109.5 . . ?
H52A C52 H52C 109.5 . . ?
H52B C52 H52C 109.5 . . ?
P2 C52 H52A 109.5 . . ?
P2 C52 H52B 109.5 . . ?
P2 C52 H52C 109.5 . . ?
C27 N1 H1 132.0 . . ?
C27 N1 U1 96.0(3) . . ?
U1 N1 H1 132.0 . . ?
C27 N2 C34 107.8(5) . . ?
C27 N2 U1 90.6(3) . . ?
C34 N2 U1 159.3(4) . . ?
P2 O1 U1 153.9(2) . . ?
C34 P1 C35 104.3(3) . . ?
C34 P1 C50 103.0(3) . . ?
C35 P1 C50 103.4(3) . . ?
C50 P2 C52 107.9(3) . . ?
C51 P2 C50 107.6(3) . . ?
C51 P2 C52 105.6(3) . . ?
O1 P2 C50 112.3(2) . . ?
O1 P2 C51 112.0(3) . . ?
O1 P2 C52 111.1(3) . . ?
C2 U1 C15 155.24(16) . . ?
C2 U1 C16 126.50(16) . . ?
C3 U1 C2 29.56(16) . . ?
C3 U1 C15 153.15(17) . . ?
C3 U1 C16 130.59(17) . . ?
C4 U1 C2 48.55(17) . . ?
C4 U1 C3 29.87(18) . . ?
C4 U1 C5 29.88(16) . . ?
C4 U1 C15 123.76(17) . . ?
C4 U1 C16 101.76(17) . . ?
C4 U1 C18 136.11(17) . . ?
C4 U1 C27 117.18(17) . . ?
C5 U1 C2 48.06(18) . . ?
C5 U1 C3 49.06(17) . . ?
C5 U1 C15 111.90(17) . . ?
C5 U1 C16 83.47(17) . . ?
C5 U1 C27 129.85(17) . . ?
C16 U1 C15 29.35(15) . . ?
C17 U1 C2 108.47(17) . . ?
C17 U1 C3 127.67(17) . . ?
C17 U1 C4 107.84(18) . . ?
C17 U1 C5 80.32(17) . . ?
C17 U1 C15 47.98(16) . . ?
C17 U1 C16 29.23(16) . . ?
C17 U1 C18 29.83(17) . . ?
C17 U1 C27 124.97(17) . . ?
C18 U1 C2 117.17(16) . . ?
C18 U1 C3 145.55(16) . . ?
C18 U1 C5 106.71(17) . . ?
C18 U1 C15 48.09(16) . . ?
C18 U1 C16 48.81(17) . . ?
C18 U1 C27 96.53(17) . . ?
C27 U1 C2 81.82(17) . . ?
C27 U1 C3 87.75(17) . . ?
C27 U1 C15 116.64(16) . . ?
C27 U1 C16 140.95(16) . . ?
N1 U1 C2 74.00(17) . . ?
N1 U1 C3 93.46(18) . . ?
N1 U1 C4 121.36(18) . . ?
N1 U1 C5 116.69(18) . . ?
N1 U1 C15 113.26(17) . . ?
N1 U1 C16 124.28(17) . . ?
N1 U1 C17 99.54(17) . . ?
N1 U1 C18 75.48(17) . . ?
N1 U1 C27 29.66(16) . . ?
N1 U1 N2 59.09(16) . . ?
N1 U1 O1 135.81(15) . . ?
N2 U1 C2 96.33(17) . . ?
N2 U1 C3 87.74(17) . . ?
N2 U1 C4 110.59(17) . . ?
N2 U1 C5 136.77(16) . . ?
N2 U1 C15 107.72(16) . . ?
N2 U1 C16 137.03(16) . . ?
N2 U1 C17 141.56(17) . . ?
N2 U1 C18 112.37(16) . . ?
N2 U1 C27 29.70(16) . . ?
O1 U1 C2 118.84(15) . . ?
O1 U1 C3 89.36(15) . . ?
O1 U1 C4 76.75(15) . . ?
O1 U1 C5 98.04(15) . . ?
O1 U1 C15 73.58(14) . . ?
O1 U1 C16 83.97(15) . . ?
O1 U1 C17 113.20(15) . . ?
O1 U1 C18 121.46(15) . . ?
O1 U1 C27 106.70(15) . . ?
O1 U1 N2 77.00(15) . . ?
C54 C53 H53 120.2 . . ?
C58 C53 H53 120.2 . . ?
C58 C53 C54 119.6(8) . . ?
C53 C54 H54 119.7 . . ?
C55 C54 C53 120.6(8) . . ?
C55 C54 H54 119.7 . . ?
C54 C55 H55 120.1 . . ?
C54 C55 C56 119.9(8) . . ?
C56 C55 H55 120.1 . . ?
C55 C56 H56 120.1 . . ?
C55 C56 C57 119.7(8) . . ?
C57 C56 H56 120.1 . . ?
C56 C57 H57 120.1 . . ?
C58 C57 C56 119.8(8) . . ?
C58 C57 H57 120.1 . . ?
C53 C58 C57 120.4(8) . . ?
C53 C58 H58 119.8 . . ?
C57 C58 H58 119.8 . . ?

loop_
_geom_bond_atom_site_label_1
_geom_bond_atom_site_label_2
_geom_bond_distance
_geom_bond_site_symmetry_2
_geom_bond_publ_flag
C1 C2 1.407(8) . ?
C1 C5 1.408(9) . ?
C1 C6 1.544(8) . ?
C1 U1 2.829(5) . ?
C2 H2 0.9300 . ?
C2 C3 1.424(8) . ?
C2 U1 2.793(6) . ?
C3 C4 1.422(9) . ?
C3 C10 1.509(8) . ?
C3 U1 2.788(6) . ?
C4 H4 0.9300 . ?
C4 C5 1.415(8) . ?
C4 U1 2.726(6) . ?
C5 H5 0.9300 . ?
C5 U1 2.761(6) . ?
C6 C7 1.549(9) . ?
C6 C8 1.541(8) . ?
C6 C9 1.531(9) . ?
C7 H7A 0.9600 . ?
C7 H7B 0.9600 . ?
C7 H7C 0.9600 . ?
C8 H8A 0.9600 . ?
C8 H8B 0.9600 . ?
C8 H8C 0.9600 . ?
C9 H9A 0.9600 . ?
C9 H9B 0.9600 . ?
C9 H9C 0.9600 . ?
C10 C11 1.543(8) . ?
C10 C12 1.533(8) . ?
C10 C13 1.535(9) . ?
C11 H11A 0.9600 . ?
C11 H11B 0.9600 . ?
C11 H11C 0.9600 . ?
C12 H12A 0.9600 . ?
C12 H12B 0.9600 . ?
C12 H12C 0.9600 . ?
C13 H13A 0.9600 . ?
C13 H13B 0.9600 . ?
C13 H13C 0.9600 . ?
C14 C15 1.433(8) . ?
C14 C18 1.410(8) . ?
C14 C19 1.505(8) . ?
C14 U1 2.831(6) . ?
C15 H15 0.9300 . ?
C15 C16 1.430(8) . ?
C15 U1 2.826(5) . ?
C16 C17 1.402(8) . ?
C16 C23 1.525(8) . ?
C16 U1 2.820(5) . ?
C17 H17 0.9300 . ?
C17 C18 1.409(8) . ?
C17 U1 2.725(5) . ?
C18 H18 0.9300 . ?
C18 U1 2.748(6) . ?
C19 C20 1.539(8) . ?
C19 C21 1.538(8) . ?
C19 C22 1.540(8) . ?
C20 H20A 0.9600 . ?
C20 H20B 0.9600 . ?
C20 H20C 0.9600 . ?
C21 H21A 0.9600 . ?
C21 H21B 0.9600 . ?
C21 H21C 0.9600 . ?
C22 H22A 0.9600 . ?
C22 H22B 0.9600 . ?
C22 H22C 0.9600 . ?
C23 C24 1.545(9) . ?
C23 C25 1.544(8) . ?
C23 C26 1.532(8) . ?
C24 H24A 0.9600 . ?
C24 H24B 0.9600 . ?
C24 H24C 0.9600 . ?
C25 H25A 0.9600 . ?
C25 H25B 0.9600 . ?
C25 H25C 0.9600 . ?
C26 H26A 0.9600 . ?
C26 H26B 0.9600 . ?
C26 H26C 0.9600 . ?
C27 C28 1.401(8) . ?
C27 N1 1.379(7) . ?
C27 N2 1.374(7) . ?
C27 U1 2.772(6) . ?
C28 C29 1.412(9) . ?
C28 C33 1.462(8) . ?
C29 H29 0.9300 . ?
C29 C30 1.372(9) . ?
C30 H30 0.9300 . ?
C30 C31 1.428(9) . ?
C31 H31 0.9300 . ?
C31 C32 1.359(9) . ?
C32 H32 0.9300 . ?
C32 C33 1.417(8) . ?
C33 C34 1.397(9) . ?
C34 N2 1.410(7) . ?
C34 P1 1.798(6) . ?
C35 C36 1.420(8) . ?
C35 C40 1.421(8) . ?
C35 P1 1.845(6) . ?
C36 C37 1.386(8) . ?
C36 C41 1.532(8) . ?
C37 H37 0.9300 . ?
C37 C38 1.400(8) . ?
C38 C39 1.376(8) . ?
C38 C44 1.517(8) . ?
C39 H39 0.9300 . ?
C39 C40 1.398(8) . ?
C40 C47 1.525(7) . ?
C41 H41 0.9800 . ?
C41 C42 1.544(10) . ?
C41 C43 1.531(9) . ?
C42 H42A 0.9600 . ?
C42 H42B 0.9600 . ?
C42 H42C 0.9600 . ?
C43 H43A 0.9600 . ?
C43 H43B 0.9600 . ?
C43 H43C 0.9600 . ?
C44 H44 0.9800 . ?
C44 C45 1.521(9) . ?
C44 C46 1.539(9) . ?
C45 H45A 0.9600 . ?
C45 H45B 0.9600 . ?
C45 H45C 0.9600 . ?
C46 H46A 0.9600 . ?
C46 H46B 0.9600 . ?
C46 H46C 0.9600 . ?
C47 H47 0.9800 . ?
C47 C48 1.526(8) . ?
C47 C49 1.526(8) . ?
C48 H48A 0.9600 . ?
C48 H48B 0.9600 . ?
C48 H48C 0.9600 . ?
C49 H49A 0.9600 . ?
C49 H49B 0.9600 . ?
C49 H49C 0.9600 . ?
C50 H50A 0.9700 . ?
C50 H50B 0.9700 . ?
C50 P1 1.879(6) . ?
C50 P2 1.791(6) . ?
C51 H51A 0.9600 . ?
C51 H51B 0.9600 . ?
C51 H51C 0.9600 . ?
C51 P2 1.789(6) . ?
C52 H52A 0.9600 . ?
C52 H52B 0.9600 . ?
C52 H52C 0.9600 . ?
C52 P2 1.801(6) . ?
N1 H1 0.8600 . ?
N1 U1 2.266(5) . ?
N2 U1 2.395(5) . ?
O1 P2 1.515(4) . ?
O1 U1 2.368(4) . ?
C53 H53 0.9300 . ?
C53 C54 1.384(11) . ?
C53 C58 1.372(13) . ?
C54 H54 0.9300 . ?
C54 C55 1.375(10) . ?
C55 H55 0.9300 . ?
C55 C56 1.379(12) . ?
C56 H56 0.9300 . ?
C56 C57 1.392(13) . ?
C57 H57 0.9300 . ?
C57 C58 1.378(14) . ?
C58 H58 0.9300 . ?

loop_
_geom_torsion_atom_site_label_1
_geom_torsion_atom_site_label_2
_geom_torsion_atom_site_label_3
_geom_torsion_atom_site_label_4
_geom_torsion
_geom_torsion_site_symmetry_1
_geom_torsion_site_symmetry_2
_geom_torsion_site_symmetry_3
_geom_torsion_site_symmetry_4
_geom_torsion_publ_flag
C1 C2 C3 C4 2.9(6) . . . . ?
C1 C2 C3 C10 -161.7(5) . . . . ?
C1 C2 C3 U1 69.8(4) . . . . ?
C2 C1 C5 C4 1.4(6) . . . . ?
C2 C1 C5 U1 -66.7(4) . . . . ?
C2 C1 C6 C7 65.6(7) . . . . ?
C2 C1 C6 C8 -172.1(5) . . . . ?
C2 C1 C6 C9 -53.6(7) . . . . ?
C2 C3 C4 C5 -2.0(6) . . . . ?
C2 C3 C4 U1 68.8(4) . . . . ?
C2 C3 C10 C11 75.2(7) . . . . ?
C2 C3 C10 C12 -166.0(5) . . . . ?
C2 C3 C10 C13 -44.0(7) . . . . ?
C3 C4 C5 C1 0.4(6) . . . . ?
C3 C4 C5 U1 71.5(4) . . . . ?
C4 C3 C10 C11 -85.9(7) . . . . ?
C4 C3 C10 C12 32.9(8) . . . . ?
C4 C3 C10 C13 154.9(6) . . . . ?
C5 C1 C2 C3 -2.7(6) . . . . ?
C5 C1 C2 U1 65.8(4) . . . . ?
C5 C1 C6 C7 -128.7(6) . . . . ?
C5 C1 C6 C8 -6.4(8) . . . . ?
C5 C1 C6 C9 112.0(7) . . . . ?
C6 C1 C2 C3 165.6(5) . . . . ?
C6 C1 C2 U1 -125.9(5) . . . . ?
C6 C1 C5 C4 -166.2(5) . . . . ?
C6 C1 C5 U1 125.7(6) . . . . ?
C10 C3 C4 C5 161.8(5) . . . . ?
C10 C3 C4 U1 -127.4(6) . . . . ?
C14 C15 C16 C17 -2.7(6) . . . . ?
C14 C15 C16 C23 164.6(5) . . . . ?
C14 C15 C16 U1 -68.4(4) . . . . ?
C15 C14 C18 C17 -0.8(6) . . . . ?
C15 C14 C18 U1 68.0(4) . . . . ?
C15 C14 C19 C20 -174.3(5) . . . . ?
C15 C14 C19 C21 -52.7(7) . . . . ?
C15 C14 C19 C22 66.8(7) . . . . ?
C15 C16 C17 C18 2.1(6) . . . . ?
C15 C16 C17 U1 -68.5(4) . . . . ?
C15 C16 C23 C24 -49.7(7) . . . . ?
C15 C16 C23 C25 -167.2(5) . . . . ?
C15 C16 C23 C26 70.5(7) . . . . ?
C16 C17 C18 C14 -0.8(7) . . . . ?
C16 C17 C18 U1 -72.7(4) . . . . ?
C17 C16 C23 C24 114.7(6) . . . . ?
C17 C16 C23 C25 -2.8(8) . . . . ?
C17 C16 C23 C26 -125.1(6) . . . . ?
C18 C14 C15 C16 2.2(6) . . . . ?
C18 C14 C15 U1 -65.9(4) . . . . ?
C18 C14 C19 C20 19.6(8) . . . . ?
C18 C14 C19 C21 141.1(6) . . . . ?
C18 C14 C19 C22 -99.3(7) . . . . ?
C19 C14 C15 C16 -166.4(5) . . . . ?
C19 C14 C15 U1 125.5(5) . . . . ?
C19 C14 C18 C17 167.5(5) . . . . ?
C19 C14 C18 U1 -123.7(6) . . . . ?
C23 C16 C17 C18 -164.6(5) . . . . ?
C23 C16 C17 U1 124.7(6) . . . . ?
C27 C28 C29 C30 179.5(6) . . . . ?
C27 C28 C33 C32 -178.6(5) . . . . ?
C27 C28 C33 C34 1.5(6) . . . . ?
C28 C27 N1 U1 -167.2(6) . . . . ?
C28 C27 N2 C34 -1.6(6) . . . . ?
C28 C27 N2 U1 168.6(4) . . . . ?
C28 C29 C30 C31 -0.8(9) . . . . ?
C28 C33 C34 N2 -2.5(6) . . . . ?
C28 C33 C34 P1 -166.1(4) . . . . ?
C29 C28 C33 C32 1.4(8) . . . . ?
C29 C28 C33 C34 -178.5(5) . . . . ?
C29 C30 C31 C32 1.3(9) . . . . ?
C30 C31 C32 C33 -0.3(9) . . . . ?
C31 C32 C33 C28 -1.0(8) . . . . ?
C31 C32 C33 C34 178.9(6) . . . . ?
C32 C33 C34 N2 177.6(6) . . . . ?
C32 C33 C34 P1 14.0(10) . . . . ?
C33 C28 C29 C30 -0.5(8) . . . . ?
C33 C34 N2 C27 2.6(6) . . . . ?
C33 C34 N2 U1 -148.6(9) . . . . ?
C33 C34 P1 C35 -38.6(6) . . . . ?
C33 C34 P1 C50 -146.3(5) . . . . ?
C35 C36 C37 C38 0.6(9) . . . . ?
C35 C36 C41 C42 -80.0(7) . . . . ?
C35 C36 C41 C43 156.9(6) . . . . ?
C35 C40 C47 C48 124.2(6) . . . . ?
C35 C40 C47 C49 -112.2(6) . . . . ?
C36 C35 C40 C39 0.3(9) . . . . ?
C36 C35 C40 C47 180.0(5) . . . . ?
C36 C35 P1 C34 126.3(5) . . . . ?
C36 C35 P1 C50 -126.3(5) . . . . ?
C36 C37 C38 C39 0.0(9) . . . . ?
C36 C37 C38 C44 -176.8(6) . . . . ?
C37 C36 C41 C42 99.8(7) . . . . ?
C37 C36 C41 C43 -23.3(9) . . . . ?
C37 C38 C39 C40 -0.5(9) . . . . ?
C37 C38 C44 C45 -121.9(6) . . . . ?
C37 C38 C44 C46 114.6(6) . . . . ?
C38 C39 C40 C35 0.4(9) . . . . ?
C38 C39 C40 C47 -179.3(6) . . . . ?
C39 C38 C44 C45 61.4(8) . . . . ?
C39 C38 C44 C46 -62.0(8) . . . . ?
C39 C40 C47 C48 -56.1(7) . . . . ?
C39 C40 C47 C49 67.4(7) . . . . ?
C40 C35 C36 C37 -0.8(9) . . . . ?
C40 C35 C36 C41 179.0(6) . . . . ?
C40 C35 P1 C34 -53.3(5) . . . . ?
C40 C35 P1 C50 54.1(5) . . . . ?
C41 C36 C37 C38 -179.2(6) . . . . ?
C44 C38 C39 C40 176.1(6) . . . . ?
N1 C27 C28 C29 -2.8(11) . . . . ?
N1 C27 C28 C33 177.1(6) . . . . ?
N1 C27 N2 C34 -179.4(4) . . . . ?
N1 C27 N2 U1 -9.2(5) . . . . ?
N2 C27 C28 C29 -179.9(6) . . . . ?
N2 C27 C28 C33 0.1(6) . . . . ?
N2 C27 N1 U1 9.8(5) . . . . ?
N2 C34 P1 C35 159.0(4) . . . . ?
N2 C34 P1 C50 51.3(5) . . . . ?
P1 C34 N2 C27 168.7(4) . . . . ?
P1 C34 N2 U1 17.5(13) . . . . ?
P1 C35 C36 C37 179.6(4) . . . . ?
P1 C35 C36 C41 -0.6(8) . . . . ?
P1 C35 C40 C39 179.9(4) . . . . ?
P1 C35 C40 C47 -0.4(8) . . . . ?
P1 C50 P2 C51 -172.3(3) . . . . ?
P1 C50 P2 C52 -58.8(4) . . . . ?
P1 C50 P2 O1 64.0(3) . . . . ?
P2 C50 P1 C34 -96.5(3) . . . . ?
P2 C50 P1 C35 155.2(3) . . . . ?
U1 C1 C2 C3 -68.5(4) . . . . ?
U1 C1 C5 C4 68.1(4) . . . . ?
U1 C1 C6 C7 -30.4(7) . . . . ?
U1 C1 C6 C8 91.8(6) . . . . ?
U1 C1 C6 C9 -149.7(4) . . . . ?
U1 C2 C3 C4 -66.8(4) . . . . ?
U1 C2 C3 C10 128.6(5) . . . . ?
U1 C3 C4 C5 -70.8(4) . . . . ?
U1 C3 C10 C11 175.0(4) . . . . ?
U1 C3 C10 C12 -66.1(6) . . . . ?
U1 C3 C10 C13 55.8(7) . . . . ?
U1 C4 C5 C1 -71.1(4) . . . . ?
U1 C14 C15 C16 68.1(4) . . . . ?
U1 C14 C18 C17 -68.8(4) . . . . ?
U1 C14 C19 C20 -75.8(6) . . . . ?
U1 C14 C19 C21 45.7(7) . . . . ?
U1 C14 C19 C22 165.2(4) . . . . ?
U1 C15 C16 C17 65.7(4) . . . . ?
U1 C15 C16 C23 -127.0(5) . . . . ?
U1 C16 C17 C18 70.6(4) . . . . ?
U1 C16 C23 C24 -149.3(4) . . . . ?
U1 C16 C23 C25 93.3(5) . . . . ?
U1 C16 C23 C26 -29.0(7) . . . . ?
U1 C17 C18 C14 71.9(4) . . . . ?
U1 C27 C28 C29 -135.5(14) . . . . ?
U1 C27 C28 C33 44.5(18) . . . . ?
U1 C27 N2 C34 -170.2(4) . . . . ?
U1 O1 P2 C50 15.6(6) . . . . ?
U1 O1 P2 C51 -105.6(6) . . . . ?
U1 O1 P2 C52 136.6(5) . . . . ?
C53 C54 C55 C56 0.3(11) . . . . ?
C54 C53 C58 C57 -1.2(12) . . . . ?
C54 C55 C56 C57 -0.5(11) . . . . ?
C55 C56 C57 C58 -0.2(12) . . . . ?
C56 C57 C58 C53 1.1(12) . . . . ?
C58 C53 C54 C55 0.5(11) . . . . ?
